data_2205853
loop_
_publ_author_name
'David J. Young'
'Malcolm D. King'
'Peter C. Healy'

_publ_section_title
;
 1-(4-Bromophenyl)-2-(2-propenylsulfonyl)ethanone
;
_journal_issue 6
_journal_name_full 'Acta Crystallographica Section E'
_journal_page_first o1668
_journal_page_last o1669
_journal_paper_doi 10.1107/S1600536805014522
_journal_volume 61
_journal_year 2005
_chemical_formula_iupac 'C11 H11 Br O3 S'
_chemical_formula_moiety 'C11 H11 Br O3 S'
_chemical_formula_sum 'C11 H11 Br O3 S'
_chemical_formula_weight 303.17
_chemical_name_systematic
;
1-(4-bromophenyl)-2-(2-propenylsulfonyl)ethanone
;
_space_group_IT_number 2
_symmetry_cell_setting triclinic
_symmetry_space_group_name_Hall '-P 1'
_symmetry_space_group_name_H-M 'P -1'
_atom_sites_solution_hydrogens geom
_atom_sites_solution_primary direct
_atom_sites_solution_secondary difmap
_cell_angle_alpha 74.39(19)
_cell_angle_beta 89.598(18)
_cell_angle_gamma 88.870(10)
_cell_formula_units_Z 2
_cell_length_a 5.2868(13)
_cell_length_b 8.5968(11)
_cell_length_c 13.878(2)
_cell_measurement_reflns_used 25
_cell_measurement_temperature 295(2)
_cell_measurement_theta_max 15.9
_cell_measurement_theta_min 11.9
_cell_volume 607.4(6)
_computing_cell_refinement 'MSC/AFC7 Diffractometer Control Software'
_computing_data_collection
;
MSC/AFC7 Diffractometer Control Software
(Molecular Structure Corporation, 1999)
;
_computing_data_reduction 'TEXSAN for Windows (Molecular Structure Corporation, 2001)'
_computing_molecular_graphics 'ORTEP-3 (Farrugia, 1997)'
_computing_publication_material 'TEXSAN for Windows and PLATON (Spek, 2003)'
_computing_structure_refinement 'TEXSAN for Windows and SHELXL97 (Sheldrick, 1997)'
_computing_structure_solution 'TEXSAN for Windows'
_diffrn_ambient_temperature 295(2)
_diffrn_measured_fraction_theta_full 1.000
_diffrn_measured_fraction_theta_max 1.000
_diffrn_measurement_device 'Rigaku AFC7R'
_diffrn_measurement_method \w-2\q
_diffrn_radiation_monochromator graphite
_diffrn_radiation_source 'Rigaku rotating anode'
_diffrn_radiation_type 'Mo K\a'
_diffrn_radiation_wavelength 0.7107
_diffrn_reflns_av_R_equivalents 0.0300
_diffrn_reflns_av_sigmaI/netI 0.0832
_diffrn_reflns_limit_h_max 6
_diffrn_reflns_limit_h_min -6
_diffrn_reflns_limit_k_max 10
_diffrn_reflns_limit_k_min 0
_diffrn_reflns_limit_l_max 16
_diffrn_reflns_limit_l_min -15
_diffrn_reflns_number 2298
_diffrn_reflns_reduction_process ' ?'
_diffrn_reflns_theta_full 25.0
_diffrn_reflns_theta_max 25.0
_diffrn_reflns_theta_min 2.46
_diffrn_standards_decay_% 1.21
_diffrn_standards_interval_count 150
_diffrn_standards_number 3
_exptl_absorpt_coefficient_mu 3.544
_exptl_absorpt_correction_T_max 0.871
_exptl_absorpt_correction_T_min 0.471
_exptl_absorpt_correction_type psi-scan
_exptl_absorpt_process_details '(North et al., 1968)'
_exptl_crystal_colour 'pale yellow'
_exptl_crystal_density_diffrn 1.658
_exptl_crystal_density_method 'not measured'
_exptl_crystal_description needle
_exptl_crystal_F_000 304
_exptl_crystal_size_max 0.25
_exptl_crystal_size_mid 0.10
_exptl_crystal_size_min 0.04
_refine_diff_density_max 0.29
_refine_diff_density_min -0.29
_refine_ls_extinction_method none
_refine_ls_goodness_of_fit_ref 1.02
_refine_ls_hydrogen_treatment constr
_refine_ls_matrix_type full
_refine_ls_number_parameters 145
_refine_ls_number_reflns 2142
_refine_ls_number_restraints 0
_refine_ls_restrained_S_all 1.02
_refine_ls_R_factor_all 0.111
_refine_ls_R_factor_gt 0.034
_refine_ls_shift/su_max 0.001
_refine_ls_shift/su_mean 0.000
_refine_ls_structure_factor_coef Fsqd
_refine_ls_weighting_details 'calc w = 1/[\s^2^(Fo^2^)+(0.0259P)^2^] where P = (Fo^2^+2Fc^2^)/3'
_refine_ls_weighting_scheme calc
_refine_ls_wR_factor_gt 0.071
_refine_ls_wR_factor_ref 0.088
_reflns_number_gt 1185
_reflns_number_total 2142
_reflns_threshold_expression I>2\s(I)
_cod_data_source_file at6009.cif
_cod_data_source_block 1
_cod_depositor_comments
;
The following automatic conversions were performed:
'_symmetry_cell_setting' value 'Triclinic' changed to 'triclinic'
according to '/home/saulius/struct/CIF-dictionaries/cif_core.dic'
dictionary named 'cif_core.dic' version 2.4.1 from 2010-06-29.

Automatic conversion script
Id: cif_fix_enum 1527 2010-12-29 10:47:43Z saulius 

The following automatic conversions were performed:

'_symmetry_cell_setting' value 'Triclinic' changed to 'triclinic'
according to /home/saulius/struct/CIF-dictionaries/cif_core.dic
dictionary named 'cif_core.dic' version 2.4.1 from 2010-06-29.

Automatic conversion script
Id: cif_fix_values 1715 2011-07-08 13:25:40Z adriana 
;
_cod_database_code 2205853
_cod_database_fobs_code 2205853

loop_
_symmetry_equiv_pos_site_id
_symmetry_equiv_pos_as_xyz
1 x,y,z
2 -x,-y,-z

loop_
_atom_site_aniso_label
_atom_site_aniso_U_11
_atom_site_aniso_U_22
_atom_site_aniso_U_33
_atom_site_aniso_U_12
_atom_site_aniso_U_13
_atom_site_aniso_U_23
Br1 0.0644(4) 0.0512(3) 0.0793(4) 0.0089(3) 0.0050(3) -0.0263(3)
S1 0.0434(7) 0.0511(8) 0.0405(7) -0.0049(6) -0.0015(5) -0.0152(6)
O1 0.086(3) 0.047(2) 0.054(2) -0.0056(19) 0.0068(18) -0.0071(17)
O2 0.0371(19) 0.096(3) 0.058(2) -0.0079(18) -0.0019(15) -0.030(2)
O3 0.073(2) 0.063(2) 0.056(2) 0.0269(19) -0.0254(19) -0.0243(18)
C1 0.158(8) 0.086(5) 0.093(5) -0.017(5) -0.030(5) -0.031(4)
C2 0.092(5) 0.085(5) 0.095(5) 0.000(4) -0.020(4) -0.053(4)
C3 0.053(3) 0.073(4) 0.043(3) -0.007(3) -0.007(2) -0.028(3)
C4 0.041(3) 0.038(3) 0.050(3) -0.002(2) -0.001(2) -0.015(2)
C5 0.043(3) 0.049(3) 0.033(3) -0.001(2) 0.001(2) -0.011(2)
C6 0.042(3) 0.038(3) 0.034(2) -0.003(2) 0.004(2) -0.009(2)
C7 0.042(3) 0.052(3) 0.050(3) 0.002(2) -0.008(2) -0.021(2)
C8 0.046(3) 0.057(3) 0.055(3) 0.007(2) -0.010(2) -0.022(3)
C9 0.040(3) 0.043(3) 0.050(3) -0.002(2) 0.006(2) -0.011(2)
C10 0.061(3) 0.051(3) 0.046(3) -0.004(3) -0.001(2) -0.027(2)
C11 0.049(3) 0.056(3) 0.051(3) 0.006(3) -0.012(2) -0.018(3)

loop_
_atom_site_label
_atom_site_fract_x
_atom_site_fract_y
_atom_site_fract_z
_atom_site_U_iso_or_equiv
_atom_site_thermal_displace_type
_atom_site_occupancy
_atom_site_type_symbol
Br1 -0.30096(10) 1.00340(7) 0.37914(4) 0.0634(2) Uani 1.000 Br
S1 0.3386(2) 0.39662(15) 0.14114(8) 0.0444(4) Uani 1.000 S
O1 0.2619(6) 0.5626(4) 0.1056(2) 0.0636(14) Uani 1.000 O
O2 0.6045(5) 0.3614(4) 0.1544(2) 0.0618(14) Uani 1.000 O
O3 0.4382(6) 0.3394(4) 0.3890(2) 0.0627(12) Uani 1.000 O
C1 0.1675(16) -0.0027(9) 0.1139(5) 0.111(4) Uani 1.000 C
C2 0.3015(12) 0.1172(8) 0.0850(5) 0.085(3) Uani 1.000 C
C3 0.2159(9) 0.2899(6) 0.0589(3) 0.0538(19) Uani 1.000 C
C4 0.1832(8) 0.3112(5) 0.2564(3) 0.0424(17) Uani 1.000 C
C5 0.2601(8) 0.3943(5) 0.3354(3) 0.0417(17) Uani 1.000 C
C6 0.1175(8) 0.5406(5) 0.3439(3) 0.0381(16) Uani 1.000 C
C7 -0.0956(8) 0.6000(6) 0.2873(3) 0.0466(17) Uani 1.000 C
C8 -0.2216(8) 0.7373(6) 0.2979(3) 0.0514(17) Uani 1.000 C
C9 -0.1328(8) 0.8141(5) 0.3650(3) 0.0446(17) Uani 1.000 C
C10 0.0784(9) 0.7576(6) 0.4224(3) 0.0499(17) Uani 1.000 C
C11 0.2017(8) 0.6211(6) 0.4115(3) 0.0513(17) Uani 1.000 C
H1A -0.00970 0.01030 0.12140 0.1330 Uiso 1.000 H
H1B 0.24200 -0.10800 0.12860 0.1330 Uiso 1.000 H
H2 0.47750 0.09740 0.07880 0.1020 Uiso 1.000 H
H3A 0.03640 0.29400 0.06190 0.0650 Uiso 1.000 H
H3B 0.27020 0.34120 -0.00720 0.0650 Uiso 1.000 H
H4A 0.00550 0.32320 0.24660 0.0510 Uiso 1.000 H
H4B 0.22730 0.19960 0.27890 0.0510 Uiso 1.000 H
H7 -0.15570 0.54610 0.24070 0.0560 Uiso 1.000 H
H8 -0.36790 0.77760 0.25910 0.0610 Uiso 1.000 H
H10 0.13780 0.81210 0.46880 0.0600 Uiso 1.000 H
H11 0.34700 0.58120 0.45100 0.0610 Uiso 1.000 H

loop_
_atom_type_symbol
_atom_type_description
_atom_type_scat_dispersion_real
_atom_type_scat_dispersion_imag
_atom_type_scat_source
S S 0.1246 0.1234 'International Tables Vol C Tables 4.2.6.8 and 6.1.1.4'
O O 0.0106 0.0060 'International Tables Vol C Tables 4.2.6.8 and 6.1.1.4'
Br Br -0.2901 2.4595 'International Tables Vol C Tables 4.2.6.8 and 6.1.1.4'
H H 0.0000 0.0000 'International Tables Vol C Tables 4.2.6.8 and 6.1.1.4'
C C 0.0033 0.0016 'International Tables Vol C Tables 4.2.6.8 and 6.1.1.4'

loop_
_geom_angle_atom_site_label_1
_geom_angle_atom_site_label_2
_geom_angle_atom_site_label_3
_geom_angle
_geom_angle_publ_flag
O1 S1 O2 117.5(5) yes
O1 S1 C3 108.5(5) yes
O1 S1 C4 108.6(5) yes
O2 S1 C3 109.0(5) yes
O2 S1 C4 108.5(5) yes
C3 S1 C4 104.1(5) yes
C1 C2 C3 126.8(8) yes
S1 C3 C2 112.8(6) yes
S1 C4 C5 111.0(6) yes
O3 C5 C4 118.6(6) yes
O3 C5 C6 122.0(6) yes
C4 C5 C6 119.4(6) yes
C5 C6 C7 122.9(6) no
C5 C6 C11 118.4(6) no
C7 C6 C11 118.7(7) no
C6 C7 C8 120.6(7) no
C7 C8 C9 119.2(6) no
Br1 C9 C8 119.6(6) yes
Br1 C9 C10 118.9(6) yes
C8 C9 C10 121.5(7) no
C9 C10 C11 118.9(7) no
C6 C11 C10 121.1(6) no
C2 C1 H1A 120.00 no
C2 C1 H1B 120.00 no
H1A C1 H1B 120.00 no
C1 C2 H2 117.00 no
C3 C2 H2 117.00 no
S1 C3 H3A 109.00 no
S1 C3 H3B 109.00 no
C2 C3 H3A 109.00 no
C2 C3 H3B 109.00 no
H3A C3 H3B 109.00 no
S1 C4 H4A 109.00 no
S1 C4 H4B 109.00 no
C5 C4 H4A 109.00 no
C5 C4 H4B 109.00 no
H4A C4 H4B 109.00 no
C6 C7 H7 120.00 no
C8 C7 H7 120.00 no
C7 C8 H8 120.00 no
C9 C8 H8 120.00 no
C9 C10 H10 121.00 no
C11 C10 H10 121.00 no
C6 C11 H11 119.00 no
C10 C11 H11 119.00 no

loop_
_geom_bond_atom_site_label_1
_geom_bond_atom_site_label_2
_geom_bond_distance
_geom_bond_publ_flag
Br1 C9 1.895(4) yes
S1 O1 1.430(4) yes
S1 O2 1.435(3) yes
S1 C3 1.778(5) yes
S1 C4 1.774(4) yes
O3 C5 1.211(5) yes
C1 C2 1.236(11) yes
C2 C3 1.492(9) yes
C4 C5 1.522(6) yes
C5 C6 1.485(6) yes
C6 C7 1.386(6) yes
C6 C11 1.387(6) no
C7 C8 1.386(7) no
C8 C9 1.368(6) no
C9 C10 1.379(6) no
C10 C11 1.375(7) no
C1 H1A 0.9500 no
C1 H1B 0.9500 no
C2 H2 0.9500 no
C3 H3A 0.9500 no
C3 H3B 0.9500 no
C4 H4A 0.9500 no
C4 H4B 0.9500 no
C7 H7 0.9500 no
C8 H8 0.9500 no
C10 H10 0.9500 no
C11 H11 0.9500 no

loop_
_geom_contact_atom_site_label_1
_geom_contact_atom_site_label_2
_geom_contact_distance
_geom_contact_site_symmetry_2
_geom_contact_publ_flag
Br1 O3 3.213(4) 1_465 no
Br1 H4B 3.1000 1_465 no
Br1 H10 3.1000 2_576 no
O1 C6 3.345(5) . no
O1 C7 3.222(5) . no
O1 C3 3.406(5) 2_565 no
O2 C4 3.351(5) 1_655 no
O3 Br1 3.213(4) 1_645 no
O3 C7 3.398(6) 1_655 no
O1 H7 2.8700 . no
O1 H3A 2.8000 2_565 no
O1 H3B 2.8400 2_665 no
O2 H3A 2.7400 1_655 no
O2 H2 2.8400 . no
O2 H3B 2.9000 2_665 no
O2 H4A 2.4500 1_655 no
O2 H7 2.5900 1_655 no
O3 H11 2.4900 . no
O3 H11 2.7500 2_666 no
C1 C8 3.575(9) 1_545 no
C3 O1 3.406(5) 2_565 no
C4 O2 3.351(5) 1_455 no
C6 O1 3.345(5) . no
C7 O3 3.398(6) 1_455 no
C7 O1 3.222(5) . no
C8 C11 3.461(6) 1_455 no
C8 C1 3.575(9) 1_565 no
C11 C8 3.461(6) 1_655 no
C11 C11 3.502(6) 2_566 no
C2 H4B 2.9800 . no
C4 H7 2.6400 . no
C7 H4A 2.6300 . no
H1A H3A 2.3700 . no
H2 O2 2.8400 . no
H3A O2 2.7400 1_455 no
H3A H1A 2.3700 . no
H3A O1 2.8000 2_565 no
H3B O1 2.8400 2_665 no
H3B O2 2.9000 2_665 no
H4A O2 2.4500 1_455 no
H4A C7 2.6300 . no
H4A H7 2.0600 . no
H4B Br1 3.1000 1_645 no
H4B C2 2.9800 . no
H7 O1 2.8700 . no
H7 O2 2.5900 1_455 no
H7 C4 2.6400 . no
H7 H4A 2.0600 . no
H10 Br1 3.1000 2_576 no
H11 O3 2.4900 . no
H11 O3 2.7500 2_666 no
H11 H11 2.3100 2_666 no

loop_
_geom_hbond_atom_site_label_D
_geom_hbond_atom_site_label_H
_geom_hbond_atom_site_label_A
_geom_hbond_site_symmetry_A
_geom_hbond_distance_DH
_geom_hbond_distance_HA
_geom_hbond_distance_DA
_geom_hbond_angle_DHA
_geom_hbond_publ_flag
C4 H4A O2 1_455 0.95 2.45 3.351(5) 157 no
C7 H7 O2 1_455 0.95 2.59 3.511(6) 164 no

loop_
_geom_torsion_atom_site_label_1
_geom_torsion_atom_site_label_2
_geom_torsion_atom_site_label_3
_geom_torsion_atom_site_label_4
_geom_torsion
_geom_torsion_publ_flag
O1 S1 C3 C2 175.7(6) no
O2 S1 C3 C2 46.7(7) no
C4 S1 C3 C2 -68.8(6) no
O1 S1 C4 C5 -62.5(6) no
O2 S1 C4 C5 66.3(6) no
C3 S1 C4 C5 -177.9(6) no
C1 C2 C3 S1 115.0(9) no
S1 C4 C5 O3 -91.4(7) no
S1 C4 C5 C6 87.9(6) no
O3 C5 C6 C7 -176.2(6) no
O3 C5 C6 C11 3.8(8) no
C4 C5 C6 C11 -175.5(6) no
C4 C5 C6 C7 4.5(8) no
C5 C6 C7 C8 -179.9(6) no
C11 C6 C7 C8 0.2(8) no
C5 C6 C11 C10 179.7(6) no
C7 C6 C11 C10 -0.3(8) no
C6 C7 C8 C9 0.1(8) no
C7 C8 C9 C10 -0.2(8) no
C7 C8 C9 Br1 179.3(6) no
C8 C9 C10 C11 0.1(8) no
Br1 C9 C10 C11 -179.4(6) no
C9 C10 C11 C6 0.2(8) no

loop_
_cod_related_entry_id
_cod_related_entry_database
_cod_related_entry_code
1 ChemSpider 8908529
